data_7032628
loop_
_publ_author_name
'Honrado, Manuel'
'Otero, Antonio'
'Fern\'andez-Baeza, Juan'
'S\'anchez-Barba, Luis F'
'Garc\'es, Andr\'es'
'Lara-S\'anchez, Agust\'in'
'Rodr\'iguez, Ana M'

_publ_section_title
;
 Enantiopure N,N,O-scorpionate zinc amide and chloride complexes as
 efficient initiators for the heteroselective ROP of cyclic esters.
;
_journal_issue 45
_journal_name_full 'Dalton transactions (Cambridge, England : 2003)'
_journal_page_first 17090
_journal_page_last 17100
_journal_paper_doi 10.1039/c4dt02178a
_journal_volume 43
_journal_year 2014
_chemical_formula_moiety 'C36 H64 Cl N9 O2 Si2 Zn2, 2.5(C7H8)'
_chemical_formula_sum 'C53.5 H84 Cl N9 O2 Si2 Zn2'
_chemical_formula_weight 1107.66
_chemical_name_systematic
;
 ?
;
_space_group_crystal_system triclinic
_space_group_IT_number 2
_space_group_name_Hall '-P 1'
_space_group_name_H-M_alt 'P -1'
_symmetry_space_group_name_Hall '-P 1'
_symmetry_space_group_name_H-M 'P -1'
_atom_sites_solution_hydrogens geom
_audit_creation_method SHELXL-2013
_cell_angle_alpha 86.102(15)
_cell_angle_beta 78.534(14)
_cell_angle_gamma 70.531(14)
_cell_formula_units_Z 2
_cell_length_a 11.503(5)
_cell_length_b 13.630(6)
_cell_length_c 21.074(10)
_cell_measurement_reflns_used 2613
_cell_measurement_temperature 230(2)
_cell_measurement_theta_max 20.772
_cell_measurement_theta_min 2.476
_cell_volume 3053(2)
_computing_cell_refinement 'Bruker SAINT'
_computing_data_collection 'Bruker APEX'
_computing_data_reduction 'Bruker SAINT, SADABS, XPREP'
_computing_molecular_graphics 'WINGX v2013.3 (Farrugia)'
_computing_publication_material 'WINGX v2013.3 (Farrugia)'
_computing_structure_refinement 'SHELXL-2013 (Sheldrick)'
_computing_structure_solution 'SHELXS-2013 (Sheldrick)'
_diffrn_ambient_temperature 230(2)
_diffrn_measured_fraction_theta_full 0.876
_diffrn_measured_fraction_theta_max 0.900
_diffrn_measurement_device_type 'CCD area detector'
_diffrn_measurement_method 'Omega and phi scans'
_diffrn_radiation_type MoK\a
_diffrn_radiation_wavelength 0.71073
_diffrn_reflns_av_R_equivalents 0.0877
_diffrn_reflns_av_unetI/netI 0.1357
_diffrn_reflns_Laue_measured_fraction_full 0.876
_diffrn_reflns_Laue_measured_fraction_max 0.900
_diffrn_reflns_limit_h_max 12
_diffrn_reflns_limit_h_min -13
_diffrn_reflns_limit_k_max 13
_diffrn_reflns_limit_k_min -16
_diffrn_reflns_limit_l_max 25
_diffrn_reflns_limit_l_min -25
_diffrn_reflns_number 29343
_diffrn_reflns_point_group_measured_fraction_full 0.876
_diffrn_reflns_point_group_measured_fraction_max 0.900
_diffrn_reflns_theta_full 25.242
_diffrn_reflns_theta_max 24.999
_diffrn_reflns_theta_min 1.865
_exptl_absorpt_coefficient_mu 0.912
_exptl_absorpt_correction_T_max 0.7458
_exptl_absorpt_correction_T_min 0.5921
_exptl_absorpt_correction_type multi-scan
_exptl_absorpt_process_details SADABS
_exptl_crystal_colour colourless
_exptl_crystal_density_diffrn 1.205
_exptl_crystal_description prism
_exptl_crystal_F_000 1178
_exptl_crystal_size_max 0.310
_exptl_crystal_size_mid 0.220
_exptl_crystal_size_min 0.190
_refine_diff_density_max 1.100
_refine_diff_density_min -0.925
_refine_diff_density_rms 0.115
_refine_ls_extinction_coef 0.0059(10)
_refine_ls_extinction_expression Fc^*^=kFc[1+0.001xFc^2^\l^3^/sin(2\q)]^-1/4^
_refine_ls_extinction_method SHELXL
_refine_ls_goodness_of_fit_ref 0.918
_refine_ls_hydrogen_treatment constr
_refine_ls_matrix_type full
_refine_ls_number_parameters 601
_refine_ls_number_reflns 9680
_refine_ls_number_restraints 206
_refine_ls_restrained_S_all 0.911
_refine_ls_R_factor_all 0.1501
_refine_ls_R_factor_gt 0.0806
_refine_ls_shift/su_max 0.028
_refine_ls_shift/su_mean 0.001
_refine_ls_structure_factor_coef Fsqd
_refine_ls_weighting_details 'w=1/[\s^2^(Fo^2^)+(0.1605P)^2^] where P=(Fo^2^+2Fc^2^)/3'
_refine_ls_weighting_scheme calc
_refine_ls_wR_factor_gt 0.2161
_refine_ls_wR_factor_ref 0.2650
_reflns_Friedel_coverage 0.000
_reflns_number_gt 4830
_reflns_number_total 9680
_reflns_threshold_expression 'I > 2\s(I)'
_cod_data_source_file c4dt02178a2.cif
_cod_data_source_block 8
_cod_depositor_comments 'Adding full bibliography for 7032626--7032628.cif.'
_cod_database_code 7032628
_shelx_space_group_comment
;
The symmetry employed for this shelxl refinement is uniquely defined
by the following loop, which should always be used as a source of
symmetry information in preference to the above space-group names.
They are only intended as comments.
;
_shelx_estimated_absorpt_t_min 0.766
_shelx_estimated_absorpt_t_max 0.846
_shelxl_version_number 2013-4

loop_
_space_group_symop_operation_xyz
'x, y, z'
'-x, -y, -z'

loop_
_atom_site_label
_atom_site_type_symbol
_atom_site_fract_x
_atom_site_fract_y
_atom_site_fract_z
_atom_site_U_iso_or_equiv
_atom_site_adp_type
_atom_site_occupancy
_atom_site_site_symmetry_order
_atom_site_calc_flag
_atom_site_refinement_flags_posn
_atom_site_refinement_flags_adp
_atom_site_refinement_flags_occupancy
_atom_site_disorder_assembly
_atom_site_disorder_group
Zn1 Zn 0.88334(8) 0.43021(7) 0.82927(4) 0.0393(3) Uani 1 1 d . . . . .
Zn2 Zn 0.70471(8) 0.34043(7) 0.78910(4) 0.0410(3) Uani 1 1 d . . . . .
Cl1 Cl 0.5535(2) 0.32566(19) 0.87378(10) 0.0594(6) Uani 1 1 d . . . . .
N1 N 1.0514(5) 0.3557(5) 0.8662(3) 0.0379(15) Uani 1 1 d . . . . .
N2 N 1.0517(5) 0.2702(5) 0.9050(3) 0.0417(17) Uani 1 1 d . . . . .
N3 N 0.7932(6) 0.4271(4) 0.9327(3) 0.0383(16) Uani 1 1 d . . . . .
N4 N 0.8402(6) 0.3347(5) 0.9645(3) 0.0423(16) Uani 1 1 d . . . . .
N5 N 0.8716(6) 0.5906(5) 0.8317(3) 0.0454(17) Uani 1 1 d . . . . .
N6 N 0.8311(6) 0.6498(5) 0.7810(3) 0.0456(17) Uani 1 1 d . . . . .
N7 N 0.9851(6) 0.4410(5) 0.7277(3) 0.0503(18) Uani 1 1 d . . . . .
N8 N 0.9309(6) 0.5306(5) 0.6951(3) 0.0496(18) Uani 1 1 d . . . . .
N9 N 0.6947(6) 0.2908(5) 0.7056(3) 0.0451(17) Uani 1 1 d . . . . .
O1 O 0.8680(4) 0.2863(4) 0.8222(2) 0.0386(13) Uani 1 1 d . . . . .
O2 O 0.7222(4) 0.4833(4) 0.7920(2) 0.0386(12) Uani 1 1 d . . . . .
Si1 Si 0.8273(3) 0.2641(3) 0.64756(13) 0.0676(8) Uani 1 1 d . . . . .
HI1 H 0.8952 0.2680 0.6678 0.081 Uiso 1 1 calc R U . . .
Si2 Si 0.5628(2) 0.2662(2) 0.70046(12) 0.0552(7) Uani 1 1 d . . . . .
HI2 H 0.4922 0.3242 0.7217 0.066 Uiso 1 1 calc R U . . .
C1 C 1.1661(7) 0.2263(7) 0.9229(4) 0.049(2) Uani 1 1 d . . . . .
C2 C 1.2404(8) 0.2839(7) 0.8952(4) 0.055(2) Uani 1 1 d . . . . .
H2 H 1.3233 0.2727 0.8985 0.066 Uiso 1 1 calc R U . . .
C3 C 1.1663(7) 0.3618(7) 0.8614(4) 0.046(2) Uani 1 1 d . . . . .
C4 C 1.1924(8) 0.1338(7) 0.9676(4) 0.069(3) Uani 1 1 d . . . . .
H4A H 1.2757 0.1172 0.9762 0.104 Uiso 1 1 calc R U . . .
H4B H 1.1855 0.0753 0.9475 0.104 Uiso 1 1 calc R U . . .
H4C H 1.1327 0.1499 1.0075 0.104 Uiso 1 1 calc R U . . .
C5 C 1.2001(8) 0.4491(7) 0.8232(4) 0.061(3) Uani 1 1 d . . . . .
H5A H 1.1254 0.5076 0.8223 0.092 Uiso 1 1 calc R U . . .
H5B H 1.2396 0.4262 0.7797 0.092 Uiso 1 1 calc R U . . .
H5C H 1.2569 0.4692 0.8431 0.092 Uiso 1 1 calc R U . . .
C6 C 0.7807(8) 0.3374(7) 1.0274(4) 0.046(2) Uani 1 1 d . . . . .
C7 C 0.6930(8) 0.4352(8) 1.0361(4) 0.058(3) Uani 1 1 d . . . . .
H7 H 0.6386 0.4625 1.0744 0.070 Uiso 1 1 calc R U . . .
C8 C 0.7014(8) 0.4845(7) 0.9774(4) 0.048(2) Uani 1 1 d . . . . .
C9 C 0.6228(8) 0.5933(6) 0.9617(4) 0.060(3) Uani 1 1 d . . . . .
H9A H 0.6358 0.6033 0.9156 0.090 Uiso 1 1 calc R U . . .
H9B H 0.6468 0.6431 0.9815 0.090 Uiso 1 1 calc R U . . .
H9C H 0.5357 0.6027 0.9780 0.090 Uiso 1 1 calc R U . . .
C10 C 0.8137(9) 0.2469(8) 1.0730(4) 0.069(3) Uani 1 1 d . . . . .
H10A H 0.7818 0.1943 1.0627 0.103 Uiso 1 1 calc R U . . .
H10B H 0.7769 0.2700 1.1167 0.103 Uiso 1 1 calc R U . . .
H10C H 0.9032 0.2185 1.0687 0.103 Uiso 1 1 calc R U . . .
C11 C 0.9365(7) 0.2484(6) 0.9264(4) 0.045(2) Uani 1 1 d . . . . .
H11 H 0.9553 0.1893 0.9562 0.054 Uiso 1 1 calc R U . . .
C12 C 0.8795(7) 0.2152(5) 0.8729(4) 0.041(2) Uani 1 1 d . . . . .
H12 H 0.7936 0.2195 0.8934 0.049 Uiso 1 1 calc R U . . .
C13 C 0.9466(8) 0.0998(6) 0.8499(4) 0.050(2) Uani 1 1 d . . . . .
C14 C 0.8627(9) 0.0764(6) 0.8078(5) 0.067(3) Uani 1 1 d . . . . .
H14A H 0.8433 0.1305 0.7761 0.101 Uiso 1 1 calc R U . . .
H14B H 0.7864 0.0732 0.8349 0.101 Uiso 1 1 calc R U . . .
H14C H 0.9066 0.0109 0.7862 0.101 Uiso 1 1 calc R U . . .
C15 C 0.9475(10) 0.0259(6) 0.9088(5) 0.072(3) Uani 1 1 d . . . . .
H15A H 0.9689 -0.0442 0.8941 0.108 Uiso 1 1 calc R U . . .
H15B H 0.8658 0.0460 0.9360 0.108 Uiso 1 1 calc R U . . .
H15C H 1.0082 0.0298 0.9330 0.108 Uiso 1 1 calc R U . . .
C16 C 1.0775(8) 0.0814(7) 0.8114(5) 0.071(3) Uani 1 1 d . . . . .
H16A H 1.1084 0.0137 0.7920 0.106 Uiso 1 1 calc R U . . .
H16B H 1.1317 0.0856 0.8397 0.106 Uiso 1 1 calc R U . . .
H16C H 1.0757 0.1334 0.7781 0.106 Uiso 1 1 calc R U . . .
C17 C 0.8234(9) 0.7512(6) 0.7891(5) 0.058(3) Uani 1 1 d . . . . .
C18 C 0.8568(9) 0.7532(7) 0.8480(5) 0.062(3) Uani 1 1 d . . . . .
H18 H 0.8589 0.8114 0.8678 0.075 Uiso 1 1 calc R U . . .
C19 C 0.8869(8) 0.6530(7) 0.8723(4) 0.054(2) Uani 1 1 d . . . . .
C20 C 0.7799(10) 0.8368(7) 0.7411(5) 0.082(3) Uani 1 1 d . . . . .
H20A H 0.8344 0.8194 0.6997 0.123 Uiso 1 1 calc R U . . .
H20B H 0.7820 0.9011 0.7561 0.123 Uiso 1 1 calc R U . . .
H20C H 0.6957 0.8442 0.7372 0.123 Uiso 1 1 calc R U . . .
C21 C 0.9352(8) 0.6104(7) 0.9341(4) 0.058(2) Uani 1 1 d . . . . .
H21A H 0.9734 0.5362 0.9308 0.087 Uiso 1 1 calc R U . . .
H21B H 0.8665 0.6271 0.9703 0.087 Uiso 1 1 calc R U . . .
H21C H 0.9962 0.6410 0.9403 0.087 Uiso 1 1 calc R U . . .
C22 C 0.9938(9) 0.5297(8) 0.6321(4) 0.061(3) Uani 1 1 d . . . . .
C23 C 1.0925(9) 0.4409(8) 0.6265(5) 0.066(3) Uani 1 1 d . . . . .
H23 H 1.1547 0.4194 0.5899 0.079 Uiso 1 1 calc R U . . .
C24 C 1.0854(8) 0.3871(7) 0.6850(4) 0.053(2) Uani 1 1 d . . . . .
C25 C 0.9545(11) 0.6179(9) 0.5875(5) 0.105(4) Uani 1 1 d . . . . .
H25A H 1.0115 0.6040 0.5466 0.158 Uiso 1 1 calc R U . . .
H25B H 0.9551 0.6803 0.6057 0.158 Uiso 1 1 calc R U . . .
H25C H 0.8713 0.6266 0.5811 0.158 Uiso 1 1 calc R U . . .
C26 C 1.1727(8) 0.2844(8) 0.7022(5) 0.074(3) Uani 1 1 d . . . . .
H26A H 1.1415 0.2652 0.7453 0.111 Uiso 1 1 calc R U . . .
H26B H 1.2545 0.2898 0.7002 0.111 Uiso 1 1 calc R U . . .
H26C H 1.1781 0.2325 0.6722 0.111 Uiso 1 1 calc R U . . .
C27 C 0.8088(7) 0.6028(6) 0.7261(4) 0.048(2) Uani 1 1 d . . . . .
H27 H 0.7839 0.6590 0.6949 0.057 Uiso 1 1 calc R U . . .
C28 C 0.7062(7) 0.5513(6) 0.7390(4) 0.044(2) Uani 1 1 d . . . . .
H28 H 0.7205 0.5079 0.7011 0.052 Uiso 1 1 calc R U . . .
C29 C 0.5716(8) 0.6292(7) 0.7445(4) 0.054(2) Uani 1 1 d . . . . .
C30 C 0.5572(9) 0.6895(8) 0.6812(5) 0.074(3) Uani 1 1 d . . . . .
H30A H 0.6013 0.7390 0.6771 0.111 Uiso 1 1 calc R U . . .
H30B H 0.4699 0.7256 0.6812 0.111 Uiso 1 1 calc R U . . .
H30C H 0.5914 0.6420 0.6454 0.111 Uiso 1 1 calc R U . . .
C31 C 0.5308(8) 0.7031(8) 0.8012(5) 0.076(3) Uani 1 1 d . . . . .
H31A H 0.5360 0.6640 0.8407 0.115 Uiso 1 1 calc R U . . .
H31B H 0.4458 0.7474 0.8021 0.115 Uiso 1 1 calc R U . . .
H31C H 0.5847 0.7449 0.7967 0.115 Uiso 1 1 calc R U . . .
C32 C 0.4818(8) 0.5636(8) 0.7540(5) 0.077(3) Uani 1 1 d . . . . .
H32A H 0.5098 0.5117 0.7207 0.115 Uiso 1 1 calc R U . . .
H32B H 0.3984 0.6083 0.7514 0.115 Uiso 1 1 calc R U . . .
H32C H 0.4818 0.5304 0.7956 0.115 Uiso 1 1 calc R U . . .
C33 C 0.8106(13) 0.3621(9) 0.5787(5) 0.111(5) Uani 1 1 d . . . . .
H33A H 0.7241 0.4043 0.5822 0.166 Uiso 1 1 calc R U . . .
H33B H 0.8389 0.3259 0.5381 0.166 Uiso 1 1 calc R U . . .
H33C H 0.8603 0.4056 0.5810 0.166 Uiso 1 1 calc R U . . .
C34 C 0.8780(11) 0.1313(10) 0.6111(6) 0.123(5) Uani 1 1 d . . . . .
H34A H 0.9039 0.0795 0.6432 0.185 Uiso 1 1 calc R U . . .
H34B H 0.9468 0.1245 0.5755 0.185 Uiso 1 1 calc R U . . .
H34C H 0.8091 0.1219 0.5958 0.185 Uiso 1 1 calc R U . . .
C35 C 0.5410(9) 0.2612(8) 0.6154(4) 0.075(3) Uani 1 1 d . . . . .
H35A H 0.5360 0.3270 0.5946 0.112 Uiso 1 1 calc R U . . .
H35B H 0.4650 0.2464 0.6156 0.112 Uiso 1 1 calc R U . . .
H35C H 0.6109 0.2075 0.5922 0.112 Uiso 1 1 calc R U . . .
C36 C 0.5494(10) 0.1451(8) 0.7434(5) 0.081(3) Uani 1 1 d . . . . .
H36A H 0.6236 0.0877 0.7285 0.121 Uiso 1 1 calc R U . . .
H36B H 0.4774 0.1316 0.7346 0.121 Uiso 1 1 calc R U . . .
H36C H 0.5402 0.1538 0.7891 0.121 Uiso 1 1 calc R U . . .
C51 C 0.5593(14) 0.9213(12) 0.5777(7) 0.077(4) Uiso 0.7 1 d D U P A 1
C52 C 0.6681(16) 0.9459(14) 0.5806(8) 0.094(5) Uiso 0.7 1 d D U P A 1
H52 H 0.6645 0.9943 0.6105 0.112 Uiso 0.7 1 calc R U P A 1
C53 C 0.782(2) 0.8975(17) 0.5385(10) 0.113(6) Uiso 0.7 1 d D U P A 1
H53 H 0.8531 0.9132 0.5413 0.136 Uiso 0.7 1 calc R U P A 1
C54 C 0.788(2) 0.825(2) 0.4922(13) 0.106(5) Uiso 0.7 1 d D U P A 1
H54 H 0.8610 0.7972 0.4623 0.127 Uiso 0.7 1 calc R U P A 1
C55 C 0.6814(16) 0.7964(17) 0.4917(11) 0.107(6) Uiso 0.7 1 d D U P A 1
H55 H 0.6874 0.7432 0.4646 0.129 Uiso 0.7 1 calc R U P A 1
C56 C 0.5665(15) 0.8472(14) 0.5318(8) 0.080(5) Uiso 0.7 1 d D U P A 1
H56 H 0.4948 0.8321 0.5284 0.096 Uiso 0.7 1 calc R U P A 1
C57 C 0.444(2) 0.9692(18) 0.6164(11) 0.127(8) Uiso 0.7 1 d . U P A 1
H57A H 0.4525 1.0182 0.6444 0.190 Uiso 0.7 1 calc R U P A 1
H57B H 0.4160 0.9177 0.6421 0.190 Uiso 0.7 1 calc R U P A 1
H57C H 0.3844 1.0049 0.5897 0.190 Uiso 0.7 1 calc R U P A 1
C51A C 0.612(4) 0.929(3) 0.5824(17) 0.099(7) Uiso 0.3 1 d D U P B 2
C52A C 0.731(3) 0.932(3) 0.5719(19) 0.090(8) Uiso 0.3 1 d D U P B 2
H52A H 0.7538 0.9699 0.5993 0.108 Uiso 0.3 1 calc R U P B 2
C53A C 0.816(4) 0.879(3) 0.5212(19) 0.105(8) Uiso 0.3 1 d D U P B 2
H53A H 0.8962 0.8841 0.5123 0.126 Uiso 0.3 1 calc R U P B 2
C54A C 0.784(5) 0.820(5) 0.484(3) 0.107(9) Uiso 0.3 1 d D U P B 2
H54A H 0.8443 0.7776 0.4518 0.129 Uiso 0.3 1 calc R U P B 2
C55A C 0.664(4) 0.822(4) 0.493(2) 0.098(8) Uiso 0.3 1 d D U P B 2
H55A H 0.6394 0.7871 0.4640 0.118 Uiso 0.3 1 calc R U P B 2
C56A C 0.579(3) 0.875(4) 0.543(2) 0.096(8) Uiso 0.3 1 d D U P B 2
H56A H 0.4964 0.8749 0.5493 0.115 Uiso 0.3 1 calc R U P B 2
C57A C 0.461(5) 0.979(4) 0.641(2) 0.104(13) Uiso 0.3 1 d . U P B 2
H57D H 0.4708 1.0220 0.6728 0.156 Uiso 0.3 1 calc R U P B 2
H57E H 0.4387 0.9218 0.6626 0.156 Uiso 0.3 1 calc R U P B 2
H57F H 0.3962 1.0197 0.6186 0.156 Uiso 0.3 1 calc R U P B 2
C61 C 0.276(2) 0.661(2) 0.6059(13) 0.104(7) Uiso 0.5 1 d D U P C 1
C62 C 0.242(3) 0.760(2) 0.5801(14) 0.127(7) Uiso 0.5 1 d D U P C 1
H62 H 0.2783 0.7716 0.5381 0.153 Uiso 0.5 1 calc R U P C 1
C63 C 0.154(3) 0.841(2) 0.6163(14) 0.132(7) Uiso 0.5 1 d D U P C 1
H63 H 0.1291 0.9069 0.5984 0.159 Uiso 0.5 1 calc R U P C 1
C64 C 0.105(3) 0.823(2) 0.6792(13) 0.129(7) Uiso 0.5 1 d D U P C 1
H64 H 0.0496 0.8792 0.7044 0.155 Uiso 0.5 1 calc R U P C 1
C65 C 0.135(3) 0.724(2) 0.7061(12) 0.119(7) Uiso 0.5 1 d D U P C 1
H65 H 0.0993 0.7136 0.7486 0.143 Uiso 0.5 1 calc R U P C 1
C66 C 0.218(2) 0.6411(17) 0.6688(11) 0.089(6) Uiso 0.5 1 d D U P C 1
H66 H 0.2351 0.5736 0.6848 0.106 Uiso 0.5 1 calc R U P C 1
C67 C 0.379(3) 0.575(3) 0.5612(17) 0.161(13) Uiso 0.5 1 d D U P C 1
H67A H 0.3956 0.5095 0.5833 0.242 Uiso 0.5 1 calc R U P C 1
H67B H 0.4545 0.5932 0.5507 0.242 Uiso 0.5 1 calc R U P C 1
H67C H 0.3501 0.5706 0.5222 0.242 Uiso 0.5 1 calc R U P C 1
C61A C 0.258(3) 0.668(2) 0.6184(15) 0.108(7) Uiso 0.5 1 d D U P D 2
C62A C 0.191(3) 0.686(2) 0.6815(12) 0.116(7) Uiso 0.5 1 d D U P D 2
H62A H 0.1887 0.6296 0.7091 0.139 Uiso 0.5 1 calc R U P D 2
C63A C 0.126(3) 0.787(2) 0.7036(12) 0.124(7) Uiso 0.5 1 d D U P D 2
H63A H 0.0807 0.7990 0.7456 0.149 Uiso 0.5 1 calc R U P D 2
C64A C 0.131(3) 0.8710(19) 0.6619(12) 0.128(8) Uiso 0.5 1 d D U P D 2
H64A H 0.0950 0.9387 0.6774 0.153 Uiso 0.5 1 calc R U P D 2
C65A C 0.190(3) 0.853(2) 0.5969(12) 0.132(8) Uiso 0.5 1 d D U P D 2
H65A H 0.1810 0.9084 0.5678 0.158 Uiso 0.5 1 calc R U P D 2
C66A C 0.263(3) 0.753(2) 0.5761(15) 0.128(7) Uiso 0.5 1 d D U P D 2
H66A H 0.3137 0.7415 0.5353 0.154 Uiso 0.5 1 calc R U P D 2
C67A C 0.346(3) 0.561(2) 0.5889(16) 0.139(12) Uiso 0.5 1 d D U P D 2
H67D H 0.3824 0.5705 0.5448 0.208 Uiso 0.5 1 calc R U P D 2
H67E H 0.2990 0.5142 0.5904 0.208 Uiso 0.5 1 calc R U P D 2
H67F H 0.4119 0.5319 0.6134 0.208 Uiso 0.5 1 calc R U P D 2

loop_
_atom_site_aniso_label
_atom_site_aniso_U_11
_atom_site_aniso_U_22
_atom_site_aniso_U_33
_atom_site_aniso_U_23
_atom_site_aniso_U_13
_atom_site_aniso_U_12
Zn1 0.0376(5) 0.0357(5) 0.0472(6) 0.0006(4) -0.0126(4) -0.0128(4)
Zn2 0.0392(6) 0.0402(6) 0.0467(6) -0.0016(4) -0.0118(4) -0.0146(5)
Cl1 0.0480(13) 0.0692(16) 0.0596(14) 0.0002(12) -0.0050(11) -0.0202(12)
N1 0.027(3) 0.041(4) 0.048(4) 0.000(3) -0.003(3) -0.015(3)
N2 0.029(4) 0.043(4) 0.057(4) -0.003(3) -0.013(3) -0.013(3)
N3 0.038(4) 0.024(3) 0.051(4) 0.005(3) -0.014(3) -0.006(3)
N4 0.039(4) 0.043(4) 0.047(4) 0.002(3) -0.006(3) -0.018(3)
N5 0.046(4) 0.044(4) 0.049(4) -0.001(3) -0.021(3) -0.011(3)
N6 0.052(4) 0.038(4) 0.054(4) 0.011(3) -0.013(3) -0.025(4)
N7 0.047(4) 0.044(4) 0.053(4) -0.003(3) -0.010(4) -0.004(4)
N8 0.048(4) 0.050(4) 0.052(4) 0.008(4) -0.009(3) -0.018(4)
N9 0.042(4) 0.044(4) 0.052(4) -0.008(3) -0.005(3) -0.018(3)
O1 0.032(3) 0.039(3) 0.046(3) 0.002(3) -0.008(2) -0.014(3)
O2 0.034(3) 0.038(3) 0.046(3) -0.001(3) -0.010(2) -0.014(2)
Si1 0.0605(17) 0.094(2) 0.0567(16) -0.0155(16) -0.0020(13) -0.0389(17)
Si2 0.0475(15) 0.0577(16) 0.0648(16) -0.0103(13) -0.0137(12) -0.0194(13)
C1 0.033(5) 0.058(6) 0.055(5) -0.004(4) -0.015(4) -0.009(4)
C2 0.033(5) 0.064(6) 0.069(6) 0.000(5) -0.019(4) -0.012(5)
C3 0.039(5) 0.050(5) 0.059(5) -0.003(4) -0.001(4) -0.030(4)
C4 0.054(6) 0.068(7) 0.079(7) 0.009(5) -0.030(5) -0.003(5)
C5 0.041(5) 0.064(6) 0.080(6) -0.012(5) -0.010(5) -0.019(5)
C6 0.055(5) 0.055(6) 0.035(5) 0.004(4) -0.001(4) -0.033(5)
C7 0.043(5) 0.082(7) 0.046(5) -0.007(5) -0.007(4) -0.015(5)
C8 0.043(5) 0.050(5) 0.051(5) -0.009(4) -0.011(4) -0.012(4)
C9 0.047(5) 0.047(5) 0.076(6) -0.009(5) -0.013(5) 0.001(5)
C10 0.070(7) 0.077(7) 0.058(6) 0.027(5) -0.002(5) -0.033(6)
C11 0.045(5) 0.039(5) 0.054(5) 0.002(4) -0.014(4) -0.015(4)
C12 0.043(5) 0.026(4) 0.056(5) 0.005(4) -0.015(4) -0.012(4)
C13 0.055(5) 0.037(5) 0.061(5) 0.005(4) -0.019(5) -0.015(4)
C14 0.081(7) 0.034(5) 0.097(7) -0.006(5) -0.034(6) -0.021(5)
C15 0.097(8) 0.029(5) 0.098(8) 0.004(5) -0.038(6) -0.019(5)
C16 0.053(6) 0.049(6) 0.099(8) -0.023(5) -0.005(5) -0.003(5)
C17 0.075(7) 0.031(5) 0.077(6) 0.008(5) -0.030(5) -0.021(5)
C18 0.076(7) 0.042(5) 0.081(7) -0.007(5) -0.025(6) -0.028(5)
C19 0.060(6) 0.059(6) 0.049(5) -0.012(5) -0.011(4) -0.022(5)
C20 0.103(8) 0.050(6) 0.109(8) 0.021(6) -0.049(7) -0.033(6)
C21 0.073(6) 0.056(6) 0.059(6) -0.001(5) -0.013(5) -0.040(5)
C22 0.064(6) 0.070(7) 0.050(6) 0.013(5) -0.002(5) -0.031(6)
C23 0.057(6) 0.069(7) 0.067(6) 0.004(5) 0.006(5) -0.026(6)
C24 0.043(5) 0.054(6) 0.065(6) -0.001(5) -0.007(5) -0.023(5)
C25 0.108(10) 0.102(10) 0.070(7) 0.024(7) 0.011(7) -0.007(8)
C26 0.042(5) 0.080(7) 0.089(7) -0.024(6) -0.010(5) -0.002(5)
C27 0.050(5) 0.041(5) 0.047(5) 0.003(4) -0.017(4) -0.005(4)
C28 0.045(5) 0.047(5) 0.042(5) 0.004(4) -0.020(4) -0.012(4)
C29 0.055(5) 0.050(5) 0.065(6) 0.010(5) -0.027(5) -0.019(5)
C30 0.069(7) 0.070(7) 0.083(7) 0.026(6) -0.034(6) -0.016(6)
C31 0.046(6) 0.077(7) 0.097(8) -0.025(6) -0.016(5) -0.003(5)
C32 0.049(6) 0.070(7) 0.117(9) 0.020(6) -0.041(6) -0.019(5)
C33 0.187(14) 0.106(10) 0.059(7) 0.000(7) -0.003(8) -0.085(10)
C34 0.086(9) 0.135(13) 0.112(10) -0.063(9) 0.004(8) 0.010(9)
C35 0.087(7) 0.077(7) 0.082(7) 0.019(6) -0.027(6) -0.053(7)
C36 0.087(8) 0.087(8) 0.096(8) 0.014(7) -0.036(6) -0.055(7)

loop_
_atom_type_symbol
_atom_type_description
_atom_type_scat_dispersion_real
_atom_type_scat_dispersion_imag
_atom_type_scat_source
C C 0.0033 0.0016 'International Tables Vol C Tables 4.2.6.8 and 6.1.1.4'
H H 0.0000 0.0000 'International Tables Vol C Tables 4.2.6.8 and 6.1.1.4'
N N 0.0061 0.0033 'International Tables Vol C Tables 4.2.6.8 and 6.1.1.4'
O O 0.0106 0.0060 'International Tables Vol C Tables 4.2.6.8 and 6.1.1.4'
Si Si 0.0817 0.0704 'International Tables Vol C Tables 4.2.6.8 and 6.1.1.4'
Zn Zn 0.2839 1.4301 'International Tables Vol C Tables 4.2.6.8 and 6.1.1.4'
Cl Cl 0.1484 0.1585 'International Tables Vol C Tables 4.2.6.8 and 6.1.1.4'

loop_
_geom_angle_atom_site_label_1
_geom_angle_atom_site_label_2
_geom_angle_atom_site_label_3
_geom_angle
O1 Zn1 O2 84.86(19)
O1 Zn1 N1 88.0(2)
O2 Zn1 N1 172.8(2)
O1 Zn1 N5 171.0(2)
O2 Zn1 N5 86.2(2)
N1 Zn1 N5 101.0(2)
O1 Zn1 N3 86.4(2)
O2 Zn1 N3 97.3(2)
N1 Zn1 N3 82.9(2)
N5 Zn1 N3 94.1(2)
O1 Zn1 N7 97.8(2)
O2 Zn1 N7 86.2(2)
N1 Zn1 N7 94.1(2)
N5 Zn1 N7 82.3(3)
N3 Zn1 N7 174.8(2)
O1 Zn1 Zn2 42.35(13)
O2 Zn1 Zn2 42.56(14)
N1 Zn1 Zn2 130.30(18)
N5 Zn1 Zn2 128.64(16)
N3 Zn1 Zn2 90.92(16)
N7 Zn1 Zn2 94.29(18)
N9 Zn2 O1 119.5(2)
N9 Zn2 O2 118.0(2)
O1 Zn2 O2 85.9(2)
N9 Zn2 Cl1 115.0(2)
O1 Zn2 Cl1 105.68(16)
O2 Zn2 Cl1 108.79(15)
N9 Zn2 Zn1 132.73(19)
O1 Zn2 Zn1 42.96(15)
O2 Zn2 Zn1 43.00(13)
Cl1 Zn2 Zn1 112.27(7)
C3 N1 N2 104.5(6)
C3 N1 Zn1 139.7(6)
N2 N1 Zn1 115.7(4)
C1 N2 N1 110.2(6)
C1 N2 C11 130.3(7)
N1 N2 C11 119.0(6)
C8 N3 N4 103.5(6)
C8 N3 Zn1 141.7(5)
N4 N3 Zn1 114.8(4)
C6 N4 N3 112.0(6)
C6 N4 C11 130.1(7)
N3 N4 C11 117.7(6)
C19 N5 N6 107.1(7)
C19 N5 Zn1 137.1(6)
N6 N5 Zn1 115.7(5)
N5 N6 C17 110.3(6)
N5 N6 C27 120.7(6)
C17 N6 C27 128.9(7)
C24 N7 N8 104.5(7)
C24 N7 Zn1 140.9(6)
N8 N7 Zn1 114.6(5)
C22 N8 N7 111.6(7)
C22 N8 C27 129.0(7)
N7 N8 C27 118.5(6)
Si2 N9 Si1 125.8(4)
Si2 N9 Zn2 117.5(4)
Si1 N9 Zn2 116.4(3)
C12 O1 Zn2 119.6(5)
C12 O1 Zn1 122.3(4)
Zn2 O1 Zn1 94.7(2)
C28 O2 Zn2 120.7(4)
C28 O2 Zn1 124.1(5)
Zn2 O2 Zn1 94.4(2)
N9 Si1 C34 113.9(5)
N9 Si1 C33 112.3(5)
C34 Si1 C33 107.5(6)
N9 Si2 C35 113.4(4)
N9 Si2 C36 113.7(4)
C35 Si2 C36 108.8(4)
N2 C1 C2 107.5(7)
N2 C1 C4 122.1(8)
C2 C1 C4 130.4(7)
C1 C2 C3 105.3(7)
N1 C3 C2 112.5(8)
N1 C3 C5 119.7(8)
C2 C3 C5 127.8(8)
N4 C6 C7 105.4(7)
N4 C6 C10 123.0(8)
C7 C6 C10 131.6(8)
C8 C7 C6 106.5(8)
N3 C8 C7 112.5(8)
N3 C8 C9 120.6(8)
C7 C8 C9 126.8(8)
N2 C11 N4 111.8(6)
N2 C11 C12 116.6(6)
N4 C11 C12 109.5(6)
O1 C12 C13 113.2(6)
O1 C12 C11 111.1(6)
C13 C12 C11 114.2(6)
C16 C13 C15 111.1(7)
C16 C13 C14 110.3(7)
C15 C13 C14 106.3(8)
C16 C13 C12 113.0(8)
C15 C13 C12 109.7(7)
C14 C13 C12 106.1(6)
C18 C17 N6 105.3(7)
C18 C17 C20 131.4(8)
N6 C17 C20 123.2(8)
C17 C18 C19 107.5(7)
N5 C19 C18 109.8(8)
N5 C19 C21 120.6(8)
C18 C19 C21 129.6(8)
C23 C22 N8 105.3(8)
C23 C22 C25 132.7(9)
N8 C22 C25 121.8(9)
C22 C23 C24 108.2(8)
N7 C24 C23 110.3(8)
N7 C24 C26 121.5(8)
C23 C24 C26 128.2(9)
N6 C27 N8 106.9(6)
N6 C27 C28 117.9(7)
N8 C27 C28 111.9(7)
O2 C28 C27 110.0(6)
O2 C28 C29 113.4(7)
C27 C28 C29 113.9(7)
C31 C29 C30 110.6(8)
C31 C29 C28 114.4(7)
C30 C29 C28 110.0(8)
C31 C29 C32 107.5(8)
C30 C29 C32 107.3(7)
C28 C29 C32 106.7(7)
C56 C51 C52 119.1(11)
C56 C51 C57 118.2(15)
C52 C51 C57 122.7(16)
C53 C52 C51 120.3(11)
C52 C53 C54 120.4(11)
C55 C54 C53 119.3(11)
C56 C55 C54 120.5(12)
C51 C56 C55 120.1(11)
C56A C51A C52A 120.3(16)
C56A C51A C57A 100(3)
C52A C51A C57A 139(3)
C53A C52A C51A 119.5(15)
C54A C53A C52A 120.0(14)
C53A C54A C55A 119.5(14)
C54A C55A C56A 120.3(15)
C51A C56A C55A 120.0(16)
C62 C61 C66 120.2(14)
C62 C61 C67 116(3)
C66 C61 C67 124(2)
C63 C62 C61 120.3(14)
C62 C63 C64 119.6(13)
C63 C64 C65 121.6(13)
C66 C65 C64 119.1(13)
C65 C66 C61 119.0(13)
C62A C61A C66A 120.4(14)
C62A C61A C67A 126(3)
C66A C61A C67A 113(2)
C61A C62A C63A 120.2(14)
C62A C63A C64A 119.5(13)
C65A C64A C63A 120.3(13)
C66A C65A C64A 119.9(14)
C65A C66A C61A 118.8(14)

loop_
_geom_bond_atom_site_label_1
_geom_bond_atom_site_label_2
_geom_bond_distance
Zn1 O1 2.045(5)
Zn1 O2 2.046(5)
Zn1 N1 2.134(6)
Zn1 N5 2.149(7)
Zn1 N3 2.225(6)
Zn1 N7 2.247(7)
Zn1 Zn2 2.9907(15)
Zn2 N9 1.964(6)
Zn2 O1 2.022(5)
Zn2 O2 2.029(5)
Zn2 Cl1 2.281(3)
N1 C3 1.336(9)
N1 N2 1.376(9)
N2 C1 1.368(9)
N2 C11 1.433(10)
N3 C8 1.329(9)
N3 N4 1.379(8)
N4 C6 1.362(9)
N4 C11 1.469(9)
N5 C19 1.321(10)
N5 N6 1.356(8)
N6 C17 1.375(10)
N6 C27 1.464(9)
N7 C24 1.339(10)
N7 N8 1.379(9)
N8 C22 1.377(10)
N8 C27 1.473(9)
N9 Si2 1.684(7)
N9 Si1 1.704(7)
O1 C12 1.389(9)
O2 C28 1.403(8)
Si1 C34 1.874(12)
Si1 C33 1.899(11)
Si2 C35 1.868(9)
Si2 C36 1.865(11)
C1 C2 1.369(12)
C1 C4 1.505(12)
C2 C3 1.377(11)
C3 C5 1.506(12)
C6 C7 1.375(12)
C6 C10 1.504(11)
C7 C8 1.369(12)
C8 C9 1.512(11)
C11 C12 1.571(10)
C12 C13 1.565(10)
C13 C16 1.509(12)
C13 C15 1.545(12)
C13 C14 1.551(11)
C17 C18 1.374(11)
C17 C20 1.512(12)
C18 C19 1.381(12)
C19 C21 1.521(11)
C22 C23 1.348(12)
C22 C25 1.479(13)
C23 C24 1.393(12)
C24 C26 1.496(12)
C27 C28 1.536(11)
C28 C29 1.545(11)
C29 C31 1.512(12)
C29 C30 1.527(12)
C29 C32 1.554(12)
C51 C56 1.42(2)
C51 C52 1.412(16)
C51 C57 1.38(3)
C52 C53 1.403(17)
C53 C54 1.408(17)
C54 C55 1.404(17)
C55 C56 1.403(17)
C51A C56A 1.33(4)
C51A C52A 1.35(3)
C51A C57A 1.87(6)
C52A C53A 1.35(3)
C53A C54A 1.35(3)
C54A C55A 1.35(3)
C55A C56A 1.35(3)
C61 C62 1.38(2)
C61 C66 1.41(3)
C61 C67 1.56(2)
C62 C63 1.37(2)
C63 C64 1.37(2)
C64 C65 1.39(2)
C65 C66 1.38(2)
C61A C62A 1.39(2)
C61A C66A 1.42(3)
C61A C67A 1.56(2)
C62A C63A 1.39(2)
C63A C64A 1.40(2)
C64A C65A 1.40(2)
C65A C66A 1.39(2)
